data_7105761
loop_
_publ_author_name
'Carlo Cassani'
'Xu Tian'
'Eduardo Escudero-Adan'
'Paolo Melchiorre'

_publ_section_title
;
 Multiple approaches to enantiopure spirocyclic benzofuranones using
 organocatalytic cascade reactions
;
_journal_name_full Chem.Commun.
_journal_page_first 233
_journal_paper_doi 10.1039/c0cc01957g
_journal_volume 47
_journal_year 2011
_chemical_absolute_configuration ad
_chemical_formula_sum 'C27 H21 Cl O3'
_chemical_formula_weight 428.89
_space_group_IT_number 76
_symmetry_cell_setting tetragonal
_symmetry_space_group_name_Hall 'P 4w'
_symmetry_space_group_name_H-M 'P 41'
_atom_sites_solution_hydrogens geom
_atom_sites_solution_primary direct
_atom_sites_solution_secondary difmap
_audit_creation_method SHELXL-97
_cell_angle_alpha 90.00
_cell_angle_beta 90.00
_cell_angle_gamma 90.00
_cell_formula_units_Z 8
_cell_length_a 9.3547(11)
_cell_length_b 9.3547(11)
_cell_length_c 51.084(6)
_cell_measurement_reflns_used 9976
_cell_measurement_temperature 100(2)
_cell_measurement_theta_max 27.33
_cell_measurement_theta_min 2.48
_cell_volume 4470.4(9)
_computing_cell_refinement 'Bruker APEX2 v2009.1-0'
_computing_data_collection 'Bruker APEX2 v2009.1-0'
_computing_data_reduction 'Bruker SAINT V7.60A'
_computing_molecular_graphics 'Bruker SHELXTL'
_computing_publication_material 'Bruker SHELXTL'
_computing_structure_refinement 'SHELXS-97 (Sheldrick, 2008)'
_computing_structure_solution Sir2007
_diffrn_ambient_temperature 100(2)
_diffrn_detector_area_resol_mean 512
_diffrn_detector_type '4K CCD area detector APEX II'
_diffrn_measured_fraction_theta_full 0.989
_diffrn_measured_fraction_theta_max 0.989
_diffrn_measurement_device_type 'Kappa 4-axis goniometer bruker-nonius'
_diffrn_measurement_method
;
Fullsphere data collection, phi and omega scans
;
_diffrn_measurement_specimen_support 'magnetic support whith 10 micron nylon fiber cryoloop'
_diffrn_radiation_monochromator 'Multilayer Montel 200 mirrors'
_diffrn_radiation_type MoK\a
_diffrn_radiation_wavelength 0.71073
_diffrn_reflns_av_R_equivalents 0.0714
_diffrn_reflns_av_sigmaI/netI 0.1070
_diffrn_reflns_limit_h_max 9
_diffrn_reflns_limit_h_min -12
_diffrn_reflns_limit_k_max 12
_diffrn_reflns_limit_k_min -7
_diffrn_reflns_limit_l_max 67
_diffrn_reflns_limit_l_min -63
_diffrn_reflns_number 22500
_diffrn_reflns_theta_full 28.23
_diffrn_reflns_theta_max 28.23
_diffrn_reflns_theta_min 0.80
_diffrn_source 'rotating anode X-ray tube'
_diffrn_source_current 70
_diffrn_source_power 50
_diffrn_source_size '3 mm x 0.3 mm fine focus'
_diffrn_source_type 'Bruker-Nonius FR 591'
_exptl_absorpt_coefficient_mu 0.197
_exptl_absorpt_correction_T_max 1.0
_exptl_absorpt_correction_T_min 0.95
_exptl_absorpt_correction_type empirical
_exptl_absorpt_process_details
;
SADABS Version 2008/1 Bruker-Nonius
Blessing, Acta Cryst. (1995) A51 33-38
;
_exptl_crystal_colour colourless
_exptl_crystal_density_diffrn 1.274
_exptl_crystal_density_method 'not measured'
_exptl_crystal_description Block
_exptl_crystal_F_000 1792
_exptl_crystal_size_max 0.40
_exptl_crystal_size_mid 0.30
_exptl_crystal_size_min 0.15
_refine_diff_density_max 0.564
_refine_diff_density_min -0.795
_refine_diff_density_rms 0.123
_refine_ls_abs_structure_details 'Flack H D (1983), Acta Cryst. A39, 876-881'
_refine_ls_abs_structure_Flack 0.08(17)
_refine_ls_extinction_method none
_refine_ls_goodness_of_fit_ref 1.112
_refine_ls_hydrogen_treatment noref
_refine_ls_matrix_type full
_refine_ls_number_parameters 562
_refine_ls_number_reflns 10668
_refine_ls_number_restraints 631
_refine_ls_restrained_S_all 1.098
_refine_ls_R_factor_all 0.1222
_refine_ls_R_factor_gt 0.1074
_refine_ls_shift/su_max 0.001
_refine_ls_shift/su_mean 0.000
_refine_ls_structure_factor_coef Fsqd
_refine_ls_weighting_details 'calc w=1/[\s^2^(Fo^2^)+(0.0600P)^2^+25.0000P] where P=(Fo^2^+2Fc^2^)/3'
_refine_ls_weighting_scheme calc
_refine_ls_wR_factor_gt 0.2585
_refine_ls_wR_factor_ref 0.2669
_reflns_number_gt 9044
_reflns_number_total 10668
_reflns_threshold_expression >2sigma(I)
_cod_data_source_file C0CC01957G.TXT
_cod_data_source_block tx2ipap41
_cod_depositor_comments
;
The following automatic conversions were performed:
'_symmetry_cell_setting' value 'Tetragonal' changed to 'tetragonal'
according to '/home/saulius/struct/CIF-dictionaries/cif_core.dic'
dictionary named 'cif_core.dic' version 2.4.1 from 2010-06-29.

Automatic conversion script
Id: cif_fix_enum 1527 2010-12-29 10:47:43Z saulius 

The following automatic conversions were performed:

data name '_diffrn_measurement_specimen_suppport' was replaced with
'_diffrn_measurement_specimen_support' as specified in the
replacement file 'data/replacement-values/replacement_tags.lst'.

Automatic conversion script
Id: cif_correct_tags 9268 2022-04-12 08:56:07Z antanas 
;
_cod_original_sg_symbol_H-M P4(1)
_cod_database_code 7105761

loop_
_symmetry_equiv_pos_as_xyz
'x, y, z'
'-x, -y, z+1/2'
'-y, x, z+1/4'
'y, -x, z+3/4'

loop_
_atom_site_label
_atom_site_type_symbol
_atom_site_fract_x
_atom_site_fract_y
_atom_site_fract_z
_atom_site_U_iso_or_equiv
_atom_site_adp_type
_atom_site_occupancy
_atom_site_symmetry_multiplicity
_atom_site_calc_flag
_atom_site_refinement_flags
_atom_site_disorder_assembly
_atom_site_disorder_group
C1A C 0.8108(7) 0.7505(9) 0.24326(17) 0.0168(12) Uani 1 1 d U . .
C6A C 0.8113(8) 0.6069(9) 0.22785(19) 0.0193(13) Uani 1 1 d U . .
H2A H 0.8771 0.6194 0.2126 0.023 Uiso 1 1 calc R . .
C5A C 0.8696(8) 0.4779(10) 0.2444(2) 0.0237(16) Uani 1 1 d U . .
H3A H 0.7917 0.4486 0.2566 0.028 Uiso 1 1 calc R . .
C4A C 0.9972(8) 0.5172(10) 0.26081(19) 0.0233(16) Uani 1 1 d U . .
H4A H 1.0529 0.4422 0.2681 0.028 Uiso 1 1 calc R . .
C3A C 1.0387(9) 0.6605(10) 0.2660(2) 0.0233(15) Uani 1 1 d U . .
C2A C 0.9670(9) 0.7844(10) 0.2545(2) 0.0235(14) Uani 1 1 d U . .
H6A H 0.9543 0.8556 0.2690 0.028 Uiso 1 1 calc R . .
C15A C 0.6688(9) 0.5679(10) 0.21718(19) 0.0218(14) Uani 1 1 d U . .
C20A C 0.6374(9) 0.5838(9) 0.18998(19) 0.0241(15) Uani 1 1 d U . .
H8A H 0.7098 0.6246 0.1793 0.029 Uiso 1 1 calc R . .
C19A C 0.5125(9) 0.5458(9) 0.1779(2) 0.0235(15) Uani 1 1 d U . .
H9A H 0.4991 0.5554 0.1596 0.028 Uiso 1 1 calc R . .
C18A C 0.4045(9) 0.4912(9) 0.1946(2) 0.0237(15) Uani 1 1 d U . .
C17A C 0.4178(9) 0.4801(10) 0.22152(19) 0.0248(15) Uani 1 1 d U . .
H11A H 0.3412 0.4479 0.2322 0.030 Uiso 1 1 calc R . .
C16A C 0.5479(9) 0.5185(10) 0.2320(2) 0.0240(16) Uani 1 1 d U . .
H12A H 0.5586 0.5117 0.2504 0.029 Uiso 1 1 calc R . .
C14A C 0.9048(11) 0.3527(9) 0.2283(2) 0.031(2) Uani 1 1 d U . .
H13A H 0.9786 0.3786 0.2155 0.047 Uiso 1 1 calc R . .
H13B H 0.8190 0.3202 0.2191 0.047 Uiso 1 1 calc R . .
H13C H 0.9405 0.2758 0.2396 0.047 Uiso 1 1 calc R . .
C13A C 1.1582(9) 0.6736(11) 0.2842(2) 0.0274(18) Uani 1 1 d U . .
H14A H 1.2127 0.5916 0.2887 0.033 Uiso 1 1 calc R . .
C7A C 1.0683(9) 0.8537(10) 0.2341(2) 0.0249(15) Uani 1 1 d U . .
C8A C 1.0911(10) 1.0052(10) 0.2330(2) 0.0304(17) Uani 1 1 d U . .
H16A H 1.0428 1.0625 0.2456 0.036 Uiso 1 1 calc R . .
C9A C 1.1786(10) 1.0752(10) 0.2150(2) 0.0310(18) Uani 1 1 d U . .
H17A H 1.1905 1.1761 0.2150 0.037 Uiso 1 1 calc R . .
C10A C 1.2453(12) 0.9892(12) 0.1976(2) 0.0376(19) Uani 1 1 d U . .
H18A H 1.3051 1.0316 0.1847 0.045 Uiso 1 1 calc R . .
C11A C 1.2300(11) 0.8400(12) 0.1977(3) 0.0368(19) Uani 1 1 d U . .
H19A H 1.2806 0.7838 0.1853 0.044 Uiso 1 1 calc R . .
C12A C 1.1415(10) 0.7739(11) 0.2158(2) 0.0293(17) Uani 1 1 d U . .
H20A H 1.1313 0.6729 0.2156 0.035 Uiso 1 1 calc R . .
C21A C 0.7538(9) 0.8759(9) 0.22677(18) 0.0189(13) Uani 1 1 d U . .
C22A C 0.7974(10) 0.9351(9) 0.2016(2) 0.0260(17) Uani 1 1 d U . .
H22A H 0.8798 0.9005 0.1928 0.031 Uiso 1 1 calc R . .
C23A C 0.7153(11) 1.0431(10) 0.1911(2) 0.0301(17) Uani 1 1 d U . .
H23A H 0.7349 1.0779 0.1740 0.036 Uiso 1 1 calc R . .
C24A C 0.6019(11) 1.1015(12) 0.2059(2) 0.0336(19) Uani 1 1 d U . .
H24A H 0.5517 1.1810 0.1988 0.040 Uiso 1 1 calc R . .
C25A C 0.5596(10) 1.0493(11) 0.2301(2) 0.0336(18) Uani 1 1 d U . .
H25A H 0.4812 1.0878 0.2396 0.040 Uiso 1 1 calc R . .
C26A C 0.6437(9) 0.9334(10) 0.2394(2) 0.0247(15) Uani 1 1 d U . .
C27A C 0.7110(8) 0.7452(9) 0.26660(18) 0.0184(13) Uani 1 1 d U . .
O1A O 1.1892(8) 0.7936(10) 0.29383(17) 0.0415(19) Uani 1 1 d U . .
O2A O 0.6121(6) 0.8628(7) 0.26306(15) 0.0259(13) Uani 1 1 d U . .
O3A O 0.7046(7) 0.6720(8) 0.28454(15) 0.0289(14) Uani 1 1 d U . .
Cl1A Cl 0.2406(2) 0.4449(3) 0.18052(5) 0.0324(5) Uani 1 1 d U . .
C1B C 0.2417(9) 0.3486(8) 0.07741(18) 0.0196(11) Uani 1 1 d U . .
C6B C 0.0924(9) 0.3404(8) 0.09121(18) 0.0184(11) Uani 1 1 d U . .
H2B H 0.1011 0.4072 0.1064 0.022 Uiso 1 1 calc R . .
C5B C -0.0253(9) 0.4038(9) 0.07480(19) 0.0207(13) Uani 1 1 d U . .
H3B H -0.0549 0.3268 0.0624 0.025 Uiso 1 1 calc R . .
C4B C 0.0175(9) 0.5283(8) 0.05810(18) 0.0206(13) Uani 1 1 d U . .
H4B H -0.0572 0.5828 0.0504 0.025 Uiso 1 1 calc R . .
C3B C 0.1436(10) 0.5669(9) 0.05338(19) 0.0228(13) Uani 1 1 d U . .
C2B C 0.2825(9) 0.4961(9) 0.06546(18) 0.0200(12) Uani 1 1 d U . .
H6B H 0.3537 0.4805 0.0511 0.024 Uiso 1 1 calc R . .
C15B C 0.0584(9) 0.1921(8) 0.10402(18) 0.0183(12) Uani 1 1 d U . .
C20B C 0.0620(8) 0.1704(8) 0.12917(17) 0.0177(12) Uani 1 1 d U . .
H8B H 0.0920 0.2470 0.1401 0.021 Uiso 1 1 calc R . .
C19B C 0.0244(9) 0.0411(9) 0.1412(2) 0.0224(13) Uani 1 1 d U . .
H9B H 0.0324 0.0275 0.1596 0.027 Uiso 1 1 calc R . .
C18B C -0.0249(9) -0.0650(9) 0.1248(2) 0.0236(14) Uani 1 1 d U . .
C17B C -0.0334(9) -0.0475(9) 0.0984(2) 0.0222(13) Uani 1 1 d U . .
H11B H -0.0672 -0.1230 0.0876 0.027 Uiso 1 1 calc R . .
C16B C 0.0092(9) 0.0860(8) 0.08694(19) 0.0204(13) Uani 1 1 d U . .
H12B H 0.0041 0.1016 0.0686 0.025 Uiso 1 1 calc R . .
C14B C -0.1617(10) 0.4328(11) 0.0931(2) 0.032(2) Uani 1 1 d U . .
H13D H -0.1558 0.5295 0.1004 0.048 Uiso 1 1 calc R . .
H13E H -0.1634 0.3629 0.1073 0.048 Uiso 1 1 calc R . .
H13F H -0.2491 0.4238 0.0826 0.048 Uiso 1 1 calc R . .
C13B C 0.1789(12) 0.6867(8) 0.0347(2) 0.0256(16) Uani 1 1 d U . .
H14B H 0.0983 0.7407 0.0293 0.031 Uiso 1 1 calc R . .
C7B C 0.3468(9) 0.5976(9) 0.08551(19) 0.0205(13) Uani 1 1 d U . .
C12B C 0.2641(10) 0.6722(9) 0.1041(2) 0.0258(15) Uani 1 1 d U . .
H16B H 0.1632 0.6606 0.1042 0.031 Uiso 1 1 calc R . .
C11B C 0.3278(10) 0.7627(9) 0.1223(2) 0.0258(15) Uani 1 1 d U . .
H17B H 0.2700 0.8169 0.1340 0.031 Uiso 1 1 calc R . .
C10B C 0.4772(10) 0.7739(9) 0.1236(2) 0.0286(15) Uani 1 1 d U . .
H18B H 0.5229 0.8261 0.1372 0.034 Uiso 1 1 calc R . .
C9B C 0.5589(10) 0.7025(8) 0.1033(2) 0.0270(15) Uani 1 1 d U . .
H19B H 0.6592 0.7177 0.1026 0.032 Uiso 1 1 calc R . .
C8B C 0.4961(9) 0.6111(9) 0.0844(2) 0.0225(14) Uani 1 1 d U . .
H20B H 0.5517 0.5619 0.0717 0.027 Uiso 1 1 calc R . .
C21B C 0.3644(9) 0.2838(9) 0.09394(19) 0.0196(12) Uani 1 1 d U . .
C22B C 0.4107(9) 0.3141(9) 0.11789(19) 0.0224(14) Uani 1 1 d U . .
H22B H 0.3624 0.3829 0.1283 0.027 Uiso 1 1 calc R . .
C23B C 0.5330(10) 0.2427(10) 0.1277(2) 0.0268(15) Uani 1 1 d U . .
H23B H 0.5716 0.2707 0.1441 0.032 Uiso 1 1 calc R . .
C24B C 0.5978(11) 0.1325(10) 0.1138(2) 0.0286(16) Uani 1 1 d U . .
H24B H 0.6787 0.0842 0.1208 0.034 Uiso 1 1 calc R . .
C25B C 0.5400(11) 0.0931(10) 0.0888(2) 0.0294(15) Uani 1 1 d U . .
H25B H 0.5815 0.0180 0.0789 0.035 Uiso 1 1 calc R . .
C26B C 0.4260(10) 0.1648(9) 0.0799(2) 0.0249(13) Uani 1 1 d U . .
C27B C 0.2448(10) 0.2365(9) 0.0540(2) 0.0249(13) Uani 1 1 d U . .
O1B O 0.2907(9) 0.7264(7) 0.02554(16) 0.0356(16) Uani 1 1 d U . .
O2B O 0.3499(8) 0.1396(7) 0.05622(15) 0.0289(12) Uani 1 1 d U . .
O3B O 0.1687(8) 0.2361(7) 0.03417(15) 0.0340(16) Uani 1 1 d U . .
Cl1B Cl -0.0769(2) -0.2340(3) 0.13900(5) 0.0309(5) Uani 1 1 d U . .

loop_
_atom_site_aniso_label
_atom_site_aniso_U_11
_atom_site_aniso_U_22
_atom_site_aniso_U_33
_atom_site_aniso_U_23
_atom_site_aniso_U_13
_atom_site_aniso_U_12
C1A 0.005(2) 0.021(3) 0.024(3) -0.008(2) 0.000(2) 0.003(2)
C6A 0.007(3) 0.023(3) 0.028(3) -0.009(3) -0.001(2) 0.009(2)
C5A 0.005(3) 0.028(3) 0.038(4) -0.010(3) 0.000(3) 0.002(3)
C4A 0.011(3) 0.026(3) 0.033(4) -0.007(3) -0.007(3) 0.012(3)
C3A 0.011(3) 0.030(3) 0.029(4) -0.001(3) -0.007(3) 0.000(3)
C2A 0.016(3) 0.025(3) 0.030(4) -0.006(3) 0.000(2) 0.008(3)
C15A 0.016(3) 0.023(3) 0.027(3) -0.013(3) 0.001(2) -0.002(3)
C20A 0.020(3) 0.020(3) 0.033(4) -0.008(3) -0.004(3) -0.002(3)
C19A 0.022(3) 0.016(3) 0.033(4) -0.001(3) -0.004(3) -0.003(3)
C18A 0.016(3) 0.017(3) 0.038(4) -0.002(3) -0.002(3) 0.006(3)
C17A 0.013(3) 0.032(3) 0.030(3) -0.007(3) 0.005(2) 0.004(3)
C16A 0.013(3) 0.030(3) 0.029(3) -0.005(3) 0.000(2) 0.011(2)
C14A 0.030(5) 0.011(3) 0.052(6) -0.003(4) 0.014(4) 0.010(3)
C13A 0.009(3) 0.037(4) 0.037(5) 0.008(3) -0.007(3) -0.004(3)
C7A 0.012(3) 0.024(3) 0.039(4) -0.007(3) -0.009(3) 0.000(3)
C8A 0.019(3) 0.022(3) 0.050(5) -0.008(3) -0.010(3) 0.000(3)
C9A 0.018(3) 0.019(3) 0.055(5) 0.000(3) -0.015(3) -0.001(3)
C10A 0.032(4) 0.043(4) 0.038(4) 0.001(4) -0.005(3) -0.006(4)
C11A 0.020(4) 0.039(4) 0.052(5) -0.011(4) -0.003(3) -0.005(3)
C12A 0.019(3) 0.027(4) 0.042(4) -0.010(3) -0.010(3) 0.010(3)
C21A 0.014(3) 0.018(3) 0.025(3) -0.008(2) -0.003(3) 0.002(2)
C22A 0.028(4) 0.021(3) 0.029(4) -0.008(3) -0.004(3) 0.017(3)
C23A 0.031(4) 0.024(4) 0.036(4) -0.001(3) -0.009(3) 0.016(3)
C24A 0.026(4) 0.035(4) 0.039(4) -0.011(3) -0.011(3) 0.025(3)
C25A 0.025(4) 0.032(4) 0.044(4) -0.009(3) -0.007(3) 0.014(3)
C26A 0.009(3) 0.030(3) 0.035(4) -0.007(3) -0.005(3) 0.003(3)
C27A 0.007(3) 0.023(3) 0.025(3) -0.015(3) 0.002(3) 0.004(3)
O1A 0.031(4) 0.061(5) 0.033(4) -0.014(4) -0.007(3) -0.012(4)
O2A 0.014(2) 0.033(3) 0.031(3) -0.011(2) 0.007(2) 0.009(2)
O3A 0.015(3) 0.047(4) 0.025(3) -0.011(3) 0.000(3) 0.008(3)
Cl1A 0.0184(10) 0.0327(12) 0.0460(15) -0.0111(10) -0.0058(10) -0.0027(9)
C1B 0.019(2) 0.016(2) 0.024(3) -0.0042(19) -0.006(2) 0.0023(19)
C6B 0.018(2) 0.011(2) 0.026(3) -0.004(2) -0.008(2) 0.002(2)
C5B 0.019(3) 0.014(3) 0.029(3) -0.003(2) -0.015(2) 0.003(2)
C4B 0.024(2) 0.012(2) 0.026(3) -0.006(2) -0.014(2) -0.003(2)
C3B 0.032(3) 0.010(2) 0.026(3) 0.000(2) -0.012(2) 0.003(2)
C2B 0.022(2) 0.013(2) 0.025(3) 0.000(2) -0.005(2) 0.003(2)
C15B 0.018(3) 0.009(2) 0.028(3) -0.007(2) -0.009(2) 0.003(2)
C20B 0.015(3) 0.011(2) 0.027(3) -0.006(2) -0.008(3) 0.007(2)
C19B 0.017(3) 0.022(3) 0.029(3) -0.004(2) -0.005(3) -0.002(2)
C18B 0.019(3) 0.013(3) 0.039(3) -0.003(2) -0.003(3) -0.005(2)
C17B 0.020(3) 0.012(2) 0.035(3) -0.008(2) -0.003(2) -0.002(2)
C16B 0.023(3) 0.009(2) 0.030(3) -0.006(2) -0.008(2) -0.002(2)
C14B 0.021(4) 0.030(4) 0.044(5) -0.003(4) -0.007(3) 0.016(3)
C13B 0.041(4) 0.007(3) 0.029(4) 0.003(3) -0.012(3) -0.003(3)
C7B 0.019(3) 0.012(2) 0.031(3) -0.002(2) -0.008(2) 0.001(2)
C12B 0.018(3) 0.023(3) 0.036(4) -0.010(3) -0.010(3) 0.003(3)
C11B 0.022(3) 0.017(3) 0.039(4) -0.012(3) -0.013(3) -0.002(3)
C10B 0.027(3) 0.013(3) 0.045(4) -0.003(3) -0.018(3) -0.009(3)
C9B 0.025(3) 0.009(3) 0.047(4) 0.004(3) -0.013(3) -0.004(2)
C8B 0.016(3) 0.015(3) 0.037(4) 0.005(2) -0.011(3) 0.008(2)
C21B 0.015(2) 0.014(2) 0.030(3) -0.001(2) -0.007(2) 0.005(2)
C22B 0.019(3) 0.019(3) 0.029(3) 0.002(3) -0.010(3) 0.006(2)
C23B 0.025(3) 0.025(3) 0.030(3) 0.005(2) -0.015(2) 0.007(2)
C24B 0.028(3) 0.024(3) 0.034(3) 0.004(3) -0.005(2) 0.008(2)
C25B 0.029(3) 0.023(3) 0.036(3) 0.000(3) -0.004(3) 0.013(3)
C26B 0.024(3) 0.018(3) 0.033(3) 0.000(2) -0.006(2) 0.008(2)
C27B 0.029(3) 0.018(3) 0.028(3) -0.002(2) -0.007(2) 0.005(3)
O1B 0.051(4) 0.016(3) 0.040(4) -0.002(3) -0.007(3) -0.003(3)
O2B 0.036(3) 0.020(2) 0.031(3) -0.001(2) -0.005(2) 0.008(2)
O3B 0.045(4) 0.024(3) 0.034(4) -0.011(3) -0.018(3) 0.002(3)
Cl1B 0.0272(11) 0.0265(11) 0.0389(14) -0.0029(10) -0.0015(10) -0.0003(9)

loop_
_atom_type_symbol
_atom_type_description
_atom_type_scat_dispersion_real
_atom_type_scat_dispersion_imag
_atom_type_scat_source
C C 0.0033 0.0016 'International Tables Vol C Tables 4.2.6.8 and 6.1.1.4'
H H 0.0000 0.0000 'International Tables Vol C Tables 4.2.6.8 and 6.1.1.4'
O O 0.0106 0.0060 'International Tables Vol C Tables 4.2.6.8 and 6.1.1.4'
Cl Cl 0.1484 0.1585 'International Tables Vol C Tables 4.2.6.8 and 6.1.1.4'

loop_
_geom_angle_atom_site_label_1
_geom_angle_atom_site_label_2
_geom_angle_atom_site_label_3
_geom_angle
_geom_angle_site_symmetry_1
_geom_angle_site_symmetry_3
_geom_angle_publ_flag
C27A C1A C21A 104.0(6) . . ?
C27A C1A C6A 111.8(7) . . ?
C21A C1A C6A 112.5(7) . . ?
C27A C1A C2A 106.6(7) . . ?
C21A C1A C2A 111.2(7) . . ?
C6A C1A C2A 110.5(6) . . ?
C15A C6A C1A 113.3(6) . . ?
C15A C6A C5A 108.7(7) . . ?
C1A C6A C5A 113.1(7) . . ?
C14A C5A C4A 109.2(7) . . ?
C14A C5A C6A 113.0(9) . . ?
C4A C5A C6A 112.9(7) . . ?
C3A C4A C5A 123.4(8) . . ?
C4A C3A C13A 114.0(8) . . ?
C4A C3A C2A 123.3(8) . . ?
C13A C3A C2A 122.7(9) . . ?
C3A C2A C7A 108.7(7) . . ?
C3A C2A C1A 113.9(8) . . ?
C7A C2A C1A 113.5(8) . . ?
C20A C15A C16A 112.5(8) . . ?
C20A C15A C6A 121.1(8) . . ?
C16A C15A C6A 126.3(9) . . ?
C19A C20A C15A 126.0(9) . . ?
C20A C19A C18A 115.5(9) . . ?
C17A C18A C19A 124.1(8) . . ?
C17A C18A Cl1A 118.0(7) . . ?
C19A C18A Cl1A 117.8(8) . . ?
C16A C17A C18A 116.5(9) . . ?
C17A C16A C15A 125.1(9) . . ?
O1A C13A C3A 120.1(9) . . ?
C12A C7A C8A 115.7(10) . . ?
C12A C7A C2A 122.2(8) . . ?
C8A C7A C2A 122.1(9) . . ?
C9A C8A C7A 125.3(10) . . ?
C10A C9A C8A 115.2(9) . . ?
C9A C10A C11A 122.9(11) . . ?
C12A C11A C10A 120.4(11) . . ?
C7A C12A C11A 120.6(10) . . ?
C26A C21A C22A 119.5(8) . . ?
C26A C21A C1A 108.0(8) . . ?
C22A C21A C1A 132.4(7) . . ?
C23A C22A C21A 117.9(9) . . ?
C22A C23A C24A 119.5(10) . . ?
C25A C24A C23A 123.7(9) . . ?
C24A C25A C26A 114.3(9) . . ?
C21A C26A O2A 113.0(8) . . ?
C21A C26A C25A 124.9(10) . . ?
O2A C26A C25A 122.1(8) . . ?
O3A C27A O2A 121.4(7) . . ?
O3A C27A C1A 132.9(8) . . ?
O2A C27A C1A 105.7(8) . . ?
C26A O2A C27A 109.2(7) . . ?
C21B C1B C2B 112.3(7) . . ?
C21B C1B C6B 113.3(7) . . ?
C2B C1B C6B 116.0(7) . . ?
C21B C1B C27B 98.0(6) . . ?
C2B C1B C27B 106.5(7) . . ?
C6B C1B C27B 108.8(7) . . ?
C5B C6B C15B 115.7(7) . . ?
C5B C6B C1B 112.5(8) . . ?
C15B C6B C1B 114.4(6) . . ?
C4B C5B C6B 115.3(7) . . ?
C4B C5B C14B 114.4(7) . . ?
C6B C5B C14B 108.9(8) . . ?
C3B C4B C5B 125.7(8) . . ?
C4B C3B C13B 122.7(8) . . ?
C4B C3B C2B 125.1(8) . . ?
C13B C3B C2B 112.2(8) . . ?
C7B C2B C1B 112.7(7) . . ?
C7B C2B C3B 109.0(6) . . ?
C1B C2B C3B 108.8(7) . . ?
C20B C15B C16B 120.9(8) . . ?
C20B C15B C6B 123.1(7) . . ?
C16B C15B C6B 115.7(8) . . ?
C15B C20B C19B 124.1(8) . . ?
C18B C19B C20B 116.1(9) . . ?
C17B C18B C19B 122.3(8) . . ?
C17B C18B Cl1B 119.2(7) . . ?
C19B C18B Cl1B 118.6(8) . . ?
C18B C17B C16B 119.6(8) . . ?
C15B C16B C17B 117.0(9) . . ?
O1B C13B C3B 131.7(9) . . ?
C8B C7B C12B 122.0(8) . . ?
C8B C7B C2B 114.9(8) . . ?
C12B C7B C2B 123.1(8) . . ?
C11B C12B C7B 121.1(9) . . ?
C12B C11B C10B 120.1(9) . . ?
C11B C10B C9B 117.3(8) . . ?
C8B C9B C10B 123.1(8) . . ?
C7B C8B C9B 116.0(9) . . ?
C22B C21B C26B 119.4(8) . . ?
C22B C21B C1B 131.3(8) . . ?
C26B C21B C1B 109.1(8) . . ?
C21B C22B C23B 119.3(9) . . ?
C24B C23B C22B 121.5(9) . . ?
C23B C24B C25B 118.7(8) . . ?
C26B C25B C24B 118.3(9) . . ?
C25B C26B O2B 127.1(9) . . ?
C25B C26B C21B 122.3(9) . . ?
O2B C26B C21B 110.5(7) . . ?
O3B C27B O2B 119.3(9) . . ?
O3B C27B C1B 127.4(8) . . ?
O2B C27B C1B 113.1(8) . . ?
C27B O2B C26B 109.1(7) . . ?

loop_
_geom_bond_atom_site_label_1
_geom_bond_atom_site_label_2
_geom_bond_distance
_geom_bond_site_symmetry_2
_geom_bond_publ_flag
C1A C27A 1.515(11) . ?
C1A C21A 1.540(12) . ?
C1A C6A 1.557(11) . ?
C1A C2A 1.603(11) . ?
C6A C15A 1.485(11) . ?
C6A C5A 1.570(13) . ?
C5A C14A 1.468(12) . ?
C5A C4A 1.505(12) . ?
C4A C3A 1.421(13) . ?
C3A C13A 1.459(12) . ?
C3A C2A 1.461(12) . ?
C2A C7A 1.550(14) . ?
C15A C20A 1.428(14) . ?
C15A C16A 1.437(12) . ?
C20A C19A 1.368(12) . ?
C19A C18A 1.418(13) . ?
C18A C17A 1.384(14) . ?
C18A Cl1A 1.748(9) . ?
C17A C16A 1.377(12) . ?
C13A O1A 1.260(13) . ?
C7A C12A 1.380(14) . ?
C7A C8A 1.435(13) . ?
C8A C9A 1.395(16) . ?
C9A C10A 1.352(16) . ?
C10A C11A 1.403(15) . ?
C11A C12A 1.388(16) . ?
C21A C26A 1.330(12) . ?
C21A C22A 1.456(14) . ?
C22A C23A 1.379(12) . ?
C23A C24A 1.413(14) . ?
C24A C25A 1.386(17) . ?
C25A C26A 1.423(13) . ?
C26A O2A 1.406(13) . ?
C27A O3A 1.146(12) . ?
C27A O2A 1.448(10) . ?
C1B C21B 1.548(11) . ?
C1B C2B 1.556(12) . ?
C1B C6B 1.567(12) . ?
C1B C27B 1.593(12) . ?
C6B C5B 1.506(11) . ?
C6B C15B 1.566(11) . ?
C5B C4B 1.498(12) . ?
C5B C14B 1.603(14) . ?
C4B C3B 1.258(13) . ?
C3B C13B 1.507(12) . ?
C3B C2B 1.584(12) . ?
C2B C7B 1.520(12) . ?
C15B C20B 1.301(13) . ?
C15B C16B 1.400(11) . ?
C20B C19B 1.401(12) . ?
C19B C18B 1.378(12) . ?
C18B C17B 1.362(14) . ?
C18B Cl1B 1.805(9) . ?
C17B C16B 1.436(12) . ?
C13B O1B 1.205(14) . ?
C7B C8B 1.404(12) . ?
C7B C12B 1.409(13) . ?
C12B C11B 1.394(12) . ?
C11B C10B 1.402(12) . ?
C10B C9B 1.452(15) . ?
C9B C8B 1.417(13) . ?
C21B C22B 1.328(13) . ?
C21B C26B 1.444(12) . ?
C22B C23B 1.416(11) . ?
C23B C24B 1.390(14) . ?
C24B C25B 1.435(15) . ?
C25B C26B 1.340(12) . ?
C26B O2B 1.424(13) . ?
C27B O3B 1.236(12) . ?
C27B O2B 1.342(11) . ?

loop_
_geom_torsion_atom_site_label_1
_geom_torsion_atom_site_label_2
_geom_torsion_atom_site_label_3
_geom_torsion_atom_site_label_4
_geom_torsion
_geom_torsion_site_symmetry_1
_geom_torsion_site_symmetry_2
_geom_torsion_site_symmetry_3
_geom_torsion_site_symmetry_4
_geom_torsion_publ_flag
C27A C1A C6A C15A 60.6(10) . . . . ?
C21A C1A C6A C15A -56.0(10) . . . . ?
C2A C1A C6A C15A 179.1(8) . . . . ?
C27A C1A C6A C5A -63.6(8) . . . . ?
C21A C1A C6A C5A 179.8(6) . . . . ?
C2A C1A C6A C5A 54.9(9) . . . . ?
C15A C6A C5A C14A 68.1(9) . . . . ?
C1A C6A C5A C14A -165.2(7) . . . . ?
C15A C6A C5A C4A -167.4(7) . . . . ?
C1A C6A C5A C4A -40.7(10) . . . . ?
C14A C5A C4A C3A 141.3(10) . . . . ?
C6A C5A C4A C3A 14.7(13) . . . . ?
C5A C4A C3A C13A 175.1(9) . . . . ?
C5A C4A C3A C2A -4.0(15) . . . . ?
C4A C3A C2A C7A -109.2(10) . . . . ?
C13A C3A C2A C7A 71.8(12) . . . . ?
C4A C3A C2A C1A 18.4(13) . . . . ?
C13A C3A C2A C1A -160.6(9) . . . . ?
C27A C1A C2A C3A 78.6(9) . . . . ?
C21A C1A C2A C3A -168.7(8) . . . . ?
C6A C1A C2A C3A -43.1(11) . . . . ?
C27A C1A C2A C7A -156.3(7) . . . . ?
C21A C1A C2A C7A -43.6(9) . . . . ?
C6A C1A C2A C7A 82.0(9) . . . . ?
C1A C6A C15A C20A 104.5(10) . . . . ?
C5A C6A C15A C20A -128.9(9) . . . . ?
C1A C6A C15A C16A -72.3(12) . . . . ?
C5A C6A C15A C16A 54.2(11) . . . . ?
C16A C15A C20A C19A -5.7(13) . . . . ?
C6A C15A C20A C19A 177.1(8) . . . . ?
C15A C20A C19A C18A 2.7(13) . . . . ?
C20A C19A C18A C17A 2.4(12) . . . . ?
C20A C19A C18A Cl1A 178.4(7) . . . . ?
C19A C18A C17A C16A -3.5(13) . . . . ?
Cl1A C18A C17A C16A -179.5(7) . . . . ?
C18A C17A C16A C15A -0.1(13) . . . . ?
C20A C15A C16A C17A 4.3(13) . . . . ?
C6A C15A C16A C17A -178.6(8) . . . . ?
C4A C3A C13A O1A -167.8(10) . . . . ?
C2A C3A C13A O1A 11.3(15) . . . . ?
C3A C2A C7A C12A 46.0(12) . . . . ?
C1A C2A C7A C12A -81.8(10) . . . . ?
C3A C2A C7A C8A -134.4(9) . . . . ?
C1A C2A C7A C8A 97.8(10) . . . . ?
C12A C7A C8A C9A 0.7(14) . . . . ?
C2A C7A C8A C9A -178.9(9) . . . . ?
C7A C8A C9A C10A -0.1(15) . . . . ?
C8A C9A C10A C11A -0.9(16) . . . . ?
C9A C10A C11A C12A 1.3(18) . . . . ?
C8A C7A C12A C11A -0.4(14) . . . . ?
C2A C7A C12A C11A 179.3(9) . . . . ?
C10A C11A C12A C7A -0.5(16) . . . . ?
C27A C1A C21A C26A 1.8(8) . . . . ?
C6A C1A C21A C26A 123.0(8) . . . . ?
C2A C1A C21A C26A -112.5(8) . . . . ?
C27A C1A C21A C22A -177.7(9) . . . . ?
C6A C1A C21A C22A -56.5(12) . . . . ?
C2A C1A C21A C22A 68.0(12) . . . . ?
C26A C21A C22A C23A -4.6(13) . . . . ?
C1A C21A C22A C23A 174.9(9) . . . . ?
C21A C22A C23A C24A 6.1(14) . . . . ?
C22A C23A C24A C25A -5.1(16) . . . . ?
C23A C24A C25A C26A 2.0(15) . . . . ?
C22A C21A C26A O2A 178.5(8) . . . . ?
C1A C21A C26A O2A -1.1(10) . . . . ?
C22A C21A C26A C25A 1.6(13) . . . . ?
C1A C21A C26A C25A -178.0(9) . . . . ?
C24A C25A C26A C21A -0.3(14) . . . . ?
C24A C25A C26A O2A -176.9(9) . . . . ?
C21A C1A C27A O3A 179.2(9) . . . . ?
C6A C1A C27A O3A 57.6(12) . . . . ?
C2A C1A C27A O3A -63.3(12) . . . . ?
C21A C1A C27A O2A -1.9(8) . . . . ?
C6A C1A C27A O2A -123.5(7) . . . . ?
C2A C1A C27A O2A 115.7(7) . . . . ?
C21A C26A O2A C27A -0.2(10) . . . . ?
C25A C26A O2A C27A 176.8(8) . . . . ?
O3A C27A O2A C26A -179.5(8) . . . . ?
C1A C27A O2A C26A 1.4(9) . . . . ?
C21B C1B C6B C5B -180.0(6) . . . . ?
C2B C1B C6B C5B 48.0(10) . . . . ?
C27B C1B C6B C5B -72.1(8) . . . . ?
C21B C1B C6B C15B -45.4(9) . . . . ?
C2B C1B C6B C15B -177.5(7) . . . . ?
C27B C1B C6B C15B 62.5(9) . . . . ?
C15B C6B C5B C4B -167.5(7) . . . . ?
C1B C6B C5B C4B -33.5(10) . . . . ?
C15B C6B C5B C14B 62.4(9) . . . . ?
C1B C6B C5B C14B -163.7(7) . . . . ?
C6B C5B C4B C3B 12.8(13) . . . . ?
C14B C5B C4B C3B 140.3(10) . . . . ?
C5B C4B C3B C13B 175.3(8) . . . . ?
C5B C4B C3B C2B -3.5(15) . . . . ?
C21B C1B C2B C7B -48.8(10) . . . . ?
C6B C1B C2B C7B 83.8(9) . . . . ?
C27B C1B C2B C7B -154.9(7) . . . . ?
C21B C1B C2B C3B -169.8(7) . . . . ?
C6B C1B C2B C3B -37.3(10) . . . . ?
C27B C1B C2B C3B 84.0(8) . . . . ?
C4B C3B C2B C7B -107.6(10) . . . . ?
C13B C3B C2B C7B 73.5(10) . . . . ?
C4B C3B C2B C1B 15.7(12) . . . . ?
C13B C3B C2B C1B -163.2(8) . . . . ?
C5B C6B C15B C20B -121.4(9) . . . . ?
C1B C6B C15B C20B 105.5(9) . . . . ?
C5B C6B C15B C16B 52.3(11) . . . . ?
C1B C6B C15B C16B -80.8(9) . . . . ?
C16B C15B C20B C19B 2.9(13) . . . . ?
C6B C15B C20B C19B 176.3(7) . . . . ?
C15B C20B C19B C18B -2.9(12) . . . . ?
C20B C19B C18B C17B 1.6(13) . . . . ?
C20B C19B C18B Cl1B -179.4(6) . . . . ?
C19B C18B C17B C16B -0.4(13) . . . . ?
Cl1B C18B C17B C16B -179.3(7) . . . . ?
C20B C15B C16B C17B -1.4(12) . . . . ?
C6B C15B C16B C17B -175.3(7) . . . . ?
C18B C17B C16B C15B 0.2(12) . . . . ?
C4B C3B C13B O1B -169.8(11) . . . . ?
C2B C3B C13B O1B 9.1(15) . . . . ?
C1B C2B C7B C8B 102.2(9) . . . . ?
C3B C2B C7B C8B -136.8(8) . . . . ?
C1B C2B C7B C12B -77.2(10) . . . . ?
C3B C2B C7B C12B 43.7(12) . . . . ?
C8B C7B C12B C11B -0.4(15) . . . . ?
C2B C7B C12B C11B 179.1(9) . . . . ?
C7B C12B C11B C10B -4.1(16) . . . . ?
C12B C11B C10B C9B 7.5(15) . . . . ?
C11B C10B C9B C8B -7.0(14) . . . . ?
C12B C7B C8B C9B 1.0(13) . . . . ?
C2B C7B C8B C9B -178.5(8) . . . . ?
C10B C9B C8B C7B 2.8(13) . . . . ?
C2B C1B C21B C22B 76.8(13) . . . . ?
C6B C1B C21B C22B -57.1(13) . . . . ?
C27B C1B C21B C22B -171.6(10) . . . . ?
C2B C1B C21B C26B -107.8(8) . . . . ?
C6B C1B C21B C26B 118.3(8) . . . . ?
C27B C1B C21B C26B 3.8(9) . . . . ?
C26B C21B C22B C23B 9.0(14) . . . . ?
C1B C21B C22B C23B -176.0(9) . . . . ?
C21B C22B C23B C24B -6.0(15) . . . . ?
C22B C23B C24B C25B 1.2(15) . . . . ?
C23B C24B C25B C26B 0.2(15) . . . . ?
C24B C25B C26B O2B -177.7(9) . . . . ?
C24B C25B C26B C21B 3.1(15) . . . . ?
C22B C21B C26B C25B -7.9(15) . . . . ?
C1B C21B C26B C25B 176.1(10) . . . . ?
C22B C21B C26B O2B 172.7(9) . . . . ?
C1B C21B C26B O2B -3.3(10) . . . . ?
C21B C1B C27B O3B -178.9(10) . . . . ?
C2B C1B C27B O3B -62.7(12) . . . . ?
C6B C1B C27B O3B 63.1(13) . . . . ?
C21B C1B C27B O2B -3.4(10) . . . . ?
C2B C1B C27B O2B 112.7(9) . . . . ?
C6B C1B C27B O2B -121.5(8) . . . . ?
O3B C27B O2B C26B 177.6(9) . . . . ?
C1B C27B O2B C26B 1.7(11) . . . . ?
C25B C26B O2B C27B -178.4(10) . . . . ?
C21B C26B O2B C27B 1.0(11) . . . . ?
